data_4126545
loop_
_publ_author_name
'Morrison, Gregory'
'Latshaw, Allison M.'
'Spagnuolo, Nicholas R.'
'Zur Loye, Hans-Conrad'

_publ_section_title
;
 Observation of Intense X-ray Scintillation in a Family of Mixed Anion
 Silicates, Cs3RESi4O10F2 (RE = Y, Eu-Lu), Obtained via an Enhanced Flux
 Crystal Growth Technique.
;
_journal_name_full 'Journal of the American Chemical Society'
_journal_paper_doi 10.1021/jacs.7b08559
_journal_year 2017
_chemical_formula_moiety 'Cs3 F2 O10 Si4 Tb'
_chemical_formula_sum 'Cs3 F2 O10 Si4 Tb'
_chemical_formula_weight 868.01
_space_group_crystal_system triclinic
_space_group_IT_number 2
_space_group_name_Hall '-P 1'
_space_group_name_H-M_alt 'P -1'
_symmetry_space_group_name_Hall '-P 1'
_symmetry_space_group_name_H-M 'P -1'
_audit_creation_date 2017-04-10
_audit_creation_method
;
Olex2 1.2
(compiled 2015.09.30 svn.r3233 for OlexSys, GUI svn.r5103)
;
_cell_angle_alpha 95.8090(10)
_cell_angle_beta 90.0580(10)
_cell_angle_gamma 119.7650(10)
_cell_formula_units_Z 2
_cell_length_a 7.0832(2)
_cell_length_b 7.1346(2)
_cell_length_c 16.2121(5)
_cell_measurement_reflns_used 9735
_cell_measurement_temperature 300(2)
_cell_measurement_theta_max 36.30
_cell_measurement_theta_min 3.31
_cell_volume 706.30(4)
_computing_cell_refinement 'SAINT v7.60A (Bruker, 2013)'
_computing_data_collection 'Bruker APEXIII v2016.5-0 (Bruker, 2016)'
_computing_data_reduction 'SAINT v7.60A (Bruker, 2013)'
_computing_molecular_graphics 'Olex2 (Dolomanov et al., 2009)'
_computing_publication_material 'Olex2 (Dolomanov et al., 2009)'
_computing_structure_refinement 'ShelXL (Sheldrick, 2015)'
_computing_structure_solution 'ShelXT (Sheldrick, 2015)'
_diffrn_ambient_temperature 300.0
_diffrn_measured_fraction_theta_full 0.974
_diffrn_measured_fraction_theta_max 0.990
_diffrn_measurement_device_type 'Bruker APEX-II CCD'
_diffrn_measurement_method '\f and \w scans'
_diffrn_radiation_type MoK\a
_diffrn_radiation_wavelength 0.71073
_diffrn_reflns_av_R_equivalents 0.0298
_diffrn_reflns_av_unetI/netI 0.0162
_diffrn_reflns_Laue_measured_fraction_full 0.974
_diffrn_reflns_Laue_measured_fraction_max 0.990
_diffrn_reflns_limit_h_max 11
_diffrn_reflns_limit_h_min -11
_diffrn_reflns_limit_k_max 11
_diffrn_reflns_limit_k_min -11
_diffrn_reflns_limit_l_max 27
_diffrn_reflns_limit_l_min -27
_diffrn_reflns_number 58164
_diffrn_reflns_point_group_measured_fraction_full 0.974
_diffrn_reflns_point_group_measured_fraction_max 0.990
_diffrn_reflns_theta_full 25.242
_diffrn_reflns_theta_max 36.328
_diffrn_reflns_theta_min 3.312
_diffrn_standards_number 0
_exptl_absorpt_coefficient_mu 13.028
_exptl_absorpt_correction_T_max 0.4977
_exptl_absorpt_correction_T_min 0.3611
_exptl_absorpt_correction_type multi-scan
_exptl_absorpt_process_details
;
SADABS-2016/2 (Bruker,2016/2) was used for absorption correction.
wR2(int) was 0.0936 before and 0.0495 after correction.
The Ratio of minimum to maximum transmission is 0.7255.
The \l/2 correction factor is Not present.
;
_exptl_crystal_colour colourless
_exptl_crystal_colour_primary colourless
_exptl_crystal_density_diffrn 4.081
_exptl_crystal_description 'hexagonal plate'
_exptl_crystal_F_000 768
_exptl_crystal_size_max 0.07
_exptl_crystal_size_mid 0.07
_exptl_crystal_size_min 0.07
_refine_diff_density_max 2.238
_refine_diff_density_min -2.173
_refine_diff_density_rms 0.157
_refine_ls_extinction_coef 0.0068(3)
_refine_ls_extinction_expression Fc^*^=kFc[1+0.001xFc^2^\l^3^/sin(2\q)]^-1/4^
_refine_ls_extinction_method 'SHELXL-2014/7 (Sheldrick 2014)'
_refine_ls_goodness_of_fit_ref 1.135
_refine_ls_hydrogen_treatment undef
_refine_ls_matrix_type full
_refine_ls_number_parameters 186
_refine_ls_number_reflns 6766
_refine_ls_number_restraints 0
_refine_ls_restrained_S_all 1.135
_refine_ls_R_factor_all 0.0196
_refine_ls_R_factor_gt 0.0194
_refine_ls_shift/su_max 0.002
_refine_ls_shift/su_mean 0.000
_refine_ls_structure_factor_coef Fsqd
_refine_ls_weighting_details 'w=1/[\s^2^(Fo^2^)+2.9106P] where P=(Fo^2^+2Fc^2^)/3'
_refine_ls_weighting_scheme calc
_refine_ls_wR_factor_gt 0.0465
_refine_ls_wR_factor_ref 0.0466
_reflns_Friedel_coverage 0.000
_reflns_number_gt 6717
_reflns_number_total 6766
_reflns_threshold_expression 'I > 2\s(I)'
_cod_data_source_file ja7b08559_si_005.cif
_cod_data_source_block Cs3TbSi4O10F2
_cod_database_code 4126545
_shelx_space_group_comment
;
The symmetry employed for this shelxl refinement is uniquely defined
by the following loop, which should always be used as a source of
symmetry information in preference to the above space-group names.
They are only intended as comments.
;
_shelx_estimated_absorpt_t_max 0.462
_shelx_estimated_absorpt_t_min 0.462
_olex2_refinement_description
;
1. Twinned data refinement
 Scales: 0.7102(8) 0.2898(8)
;
_shelx_shelxl_version_number 2014/7
_olex2_submission_special_instructions 'No special instructions were received'

loop_
_space_group_symop_operation_xyz
'x, y, z'
'-x, -y, -z'

loop_
_atom_site_label
_atom_site_type_symbol
_atom_site_fract_x
_atom_site_fract_y
_atom_site_fract_z
_atom_site_U_iso_or_equiv
_atom_site_adp_type
_atom_site_occupancy
_atom_site_site_symmetry_order
_atom_site_calc_flag
_atom_site_refinement_flags_posn
_atom_site_refinement_flags_adp
_atom_site_refinement_flags_occupancy
Tb1 Tb 0.5000 1.0000 1.0000 0.00813(3) Uani 1 2 d S T P
Tb2 Tb 0.5000 0.0000 0.5000 0.01305(4) Uani 1 2 d S T P
Cs1 Cs 0.84493(4) 0.68403(3) 1.05183(2) 0.01868(4) Uani 1 1 d . . .
Cs2 Cs 0.12863(5) 0.26968(3) 0.68178(2) 0.02553(4) Uani 1 1 d . . .
Cs3 Cs 0.81703(7) 0.64545(4) 0.58299(2) 0.03835(6) Uani 1 1 d . . .
Si1 Si 0.44947(15) -0.09479(10) 0.71544(4) 0.00856(9) Uani 1 1 d . . .
Si2 Si 0.62515(12) 0.70671(12) 0.83373(5) 0.00833(11) Uani 1 1 d . . .
Si3 Si 0.70783(11) 0.33605(12) 0.82724(5) 0.00847(12) Uani 1 1 d . . .
Si4 Si 1.07632(12) 0.78907(13) 0.82568(5) 0.00884(12) Uani 1 1 d . . .
O1 O 0.8818(3) 0.8480(3) 0.81308(15) 0.0140(4) Uani 1 1 d . . .
O2 O 1.2200(4) 0.8830(4) 0.74584(16) 0.0166(4) Uani 1 1 d . . .
O3 O 0.5579(3) 0.4494(3) 0.81634(15) 0.0127(3) Uani 1 1 d . . .
O4 O 0.6445(4) 0.1489(4) 0.74909(15) 0.0162(4) Uani 1 1 d . . .
O5 O 0.5796(4) 0.7654(4) 0.92480(15) 0.0186(4) Uani 1 1 d . . .
O6 O 0.4422(6) -0.1498(4) 0.61915(13) 0.0241(5) Uani 1 1 d . . .
O7 O 0.9578(3) 0.5227(3) 0.81030(14) 0.0123(3) Uani 1 1 d . . .
O8 O 1.2008(4) 0.8850(4) 0.91337(16) 0.0206(4) Uani 1 1 d . . .
O9 O 0.6975(4) 0.2580(4) 0.91519(15) 0.0184(4) Uani 1 1 d . . .
O10 O 0.4836(4) 0.7311(4) 0.76199(15) 0.0163(4) Uani 1 1 d . . .
F1 F 0.3935(6) 0.2321(5) 0.5506(2) 0.0325(6) Uani 1 1 d . . .
F2 F 0.8432(5) 0.2390(5) 0.5436(2) 0.0333(6) Uani 1 1 d . . .

loop_
_atom_site_aniso_label
_atom_site_aniso_U_11
_atom_site_aniso_U_22
_atom_site_aniso_U_33
_atom_site_aniso_U_23
_atom_site_aniso_U_13
_atom_site_aniso_U_12
Tb1 0.00820(7) 0.00833(6) 0.00760(5) 0.00106(4) 0.00072(6) 0.00391(7)
Tb2 0.01354(9) 0.01715(7) 0.00933(6) 0.00228(5) 0.00172(7) 0.00819(8)
Cs1 0.01675(9) 0.02022(7) 0.01930(7) 0.00349(5) 0.00092(8) 0.00920(8)
Cs2 0.02363(11) 0.02773(9) 0.02331(8) -0.00502(6) -0.00094(9) 0.01280(10)
Cs3 0.04321(17) 0.03025(11) 0.03592(12) 0.00045(8) -0.00154(16) 0.01468(15)
Si1 0.0081(3) 0.0083(2) 0.0083(2) 0.00166(17) 0.0010(3) 0.0032(3)
Si2 0.0084(3) 0.0078(3) 0.0099(3) 0.0010(2) 0.0010(2) 0.0049(2)
Si3 0.0075(3) 0.0065(2) 0.0113(3) 0.0022(2) 0.0019(2) 0.0032(2)
Si4 0.0064(3) 0.0077(3) 0.0118(3) 0.0016(2) 0.0003(2) 0.0029(2)
O1 0.0066(7) 0.0103(8) 0.0261(10) 0.0043(7) 0.0021(6) 0.0046(6)
O2 0.0116(8) 0.0194(10) 0.0228(10) 0.0117(8) 0.0077(7) 0.0090(8)
O3 0.0099(8) 0.0076(8) 0.0219(10) 0.0020(7) 0.0023(7) 0.0053(7)
O4 0.0126(8) 0.0099(8) 0.0204(10) -0.0040(7) 0.0021(7) 0.0024(7)
O5 0.0276(12) 0.0202(10) 0.0140(9) 0.0003(8) 0.0052(8) 0.0167(9)
O6 0.0387(16) 0.0220(9) 0.0089(7) 0.0016(6) 0.0039(10) 0.0132(12)
O7 0.0092(8) 0.0069(7) 0.0193(9) 0.0013(7) 0.0025(7) 0.0029(6)
O8 0.0179(10) 0.0243(11) 0.0184(10) -0.0051(8) -0.0078(8) 0.0109(9)
O9 0.0186(10) 0.0193(10) 0.0168(9) 0.0102(8) 0.0040(8) 0.0076(8)
O10 0.0162(9) 0.0138(9) 0.0204(10) 0.0032(7) -0.0051(8) 0.0085(8)
F1 0.0422(16) 0.0372(14) 0.0311(14) 0.0009(11) 0.0092(12) 0.0301(14)
F2 0.0194(11) 0.0386(15) 0.0324(15) 0.0053(12) -0.0047(10) 0.0070(11)

loop_
_atom_type_symbol
_atom_type_description
_atom_type_scat_dispersion_real
_atom_type_scat_dispersion_imag
_atom_type_scat_source
Cs Cs -0.3680 2.1192 'International Tables Vol C Tables 4.2.6.8 and 6.1.1.4'
F F 0.0171 0.0103 'International Tables Vol C Tables 4.2.6.8 and 6.1.1.4'
O O 0.0106 0.0060 'International Tables Vol C Tables 4.2.6.8 and 6.1.1.4'
Si Si 0.0817 0.0704 'International Tables Vol C Tables 4.2.6.8 and 6.1.1.4'
Tb Tb -0.1723 4.1537 'International Tables Vol C Tables 4.2.6.8 and 6.1.1.4'

loop_
_geom_angle_atom_site_label_1
_geom_angle_atom_site_label_2
_geom_angle_atom_site_label_3
_geom_angle
_geom_angle_site_symmetry_1
_geom_angle_site_symmetry_3
Cs1 Tb1 Cs1 180.0 1_455 2_777
Cs1 Tb1 Cs1 64.092(6) . 2_667
Cs1 Tb1 Cs1 115.908(6) . 1_565
Cs1 Tb1 Cs1 115.876(4) 1_455 .
Cs1 Tb1 Cs1 116.638(6) 1_455 1_565
Cs1 Tb1 Cs1 180.0 2_667 1_565
Cs1 Tb1 Cs1 116.638(6) 2_777 2_667
Cs1 Tb1 Cs1 64.124(5) 1_455 2_677
Cs1 Tb1 Cs1 115.908(6) 2_677 2_667
Cs1 Tb1 Cs1 115.876(5) 2_777 2_677
Cs1 Tb1 Cs1 63.362(6) 2_777 1_565
Cs1 Tb1 Cs1 180.0 . 2_677
Cs1 Tb1 Cs1 64.092(6) 2_677 1_565
Cs1 Tb1 Cs1 63.362(6) 1_455 2_667
Cs1 Tb1 Cs1 64.124(5) 2_777 .
O5 Tb1 Cs1 134.44(7) 2_677 .
O5 Tb1 Cs1 132.05(7) . 1_565
O5 Tb1 Cs1 69.94(7) 2_677 1_455
O5 Tb1 Cs1 45.56(7) . .
O5 Tb1 Cs1 110.06(7) 2_677 2_777
O5 Tb1 Cs1 45.56(7) 2_677 2_677
O5 Tb1 Cs1 47.95(7) 2_677 1_565
O5 Tb1 Cs1 134.44(7) . 2_677
O5 Tb1 Cs1 110.06(7) . 1_455
O5 Tb1 Cs1 69.94(7) . 2_777
O5 Tb1 Cs1 47.95(7) . 2_667
O5 Tb1 Cs1 132.05(7) 2_677 2_667
O5 Tb1 O5 180.0 2_677 .
O5 Tb1 O8 89.79(10) 2_677 2_777
O5 Tb1 O8 90.21(9) 2_677 1_455
O5 Tb1 O8 89.79(10) . 1_455
O5 Tb1 O8 90.21(9) . 2_777
O5 Tb1 O9 90.30(9) 2_677 1_565
O5 Tb1 O9 89.70(9) 2_677 2_667
O5 Tb1 O9 90.30(9) . 2_667
O5 Tb1 O9 89.70(9) . 1_565
O8 Tb1 Cs1 129.98(7) 2_777 2_677
O8 Tb1 Cs1 50.78(7) 1_455 1_455
O8 Tb1 Cs1 129.22(7) 1_455 2_777
O8 Tb1 Cs1 129.98(7) 1_455 .
O8 Tb1 Cs1 50.02(7) 2_777 .
O8 Tb1 Cs1 111.15(7) 2_777 2_667
O8 Tb1 Cs1 129.22(7) 2_777 1_455
O8 Tb1 Cs1 68.85(7) 1_455 2_667
O8 Tb1 Cs1 50.78(7) 2_777 2_777
O8 Tb1 Cs1 68.85(7) 2_777 1_565
O8 Tb1 Cs1 111.15(7) 1_455 1_565
O8 Tb1 Cs1 50.02(7) 1_455 2_677
O8 Tb1 O8 180.0 2_777 1_455
O8 Tb1 O9 91.22(10) 2_777 1_565
O8 Tb1 O9 91.21(10) 1_455 2_667
O8 Tb1 O9 88.78(10) 2_777 2_667
O8 Tb1 O9 88.79(10) 1_455 1_565
O9 Tb1 Cs1 132.98(6) 2_667 2_777
O9 Tb1 Cs1 71.57(6) 2_667 .
O9 Tb1 Cs1 129.72(7) 1_565 2_667
O9 Tb1 Cs1 47.02(6) 1_565 2_777
O9 Tb1 Cs1 50.28(7) 1_565 1_565
O9 Tb1 Cs1 132.98(6) 1_565 1_455
O9 Tb1 Cs1 108.43(6) 1_565 .
O9 Tb1 Cs1 71.57(6) 1_565 2_677
O9 Tb1 Cs1 50.28(7) 2_667 2_667
O9 Tb1 Cs1 129.72(7) 2_667 1_565
O9 Tb1 Cs1 108.43(6) 2_667 2_677
O9 Tb1 Cs1 47.02(6) 2_667 1_455
O9 Tb1 O9 180.0 2_667 1_565
Cs3 Tb2 Cs3 105.223(6) 2_666 2_766
Cs3 Tb2 Cs3 74.777(6) 2_666 1_445
Cs3 Tb2 Cs3 180.0 2_656 .
Cs3 Tb2 Cs3 67.110(9) 2_656 1_445
Cs3 Tb2 Cs3 114.284(9) 2_656 2_666
Cs3 Tb2 Cs3 180.0 2_766 1_445
Cs3 Tb2 Cs3 65.715(9) . 2_666
Cs3 Tb2 Cs3 74.777(6) 1_545 2_766
Cs3 Tb2 Cs3 65.716(9) 2_656 1_545
Cs3 Tb2 Cs3 112.890(9) . 1_445
Cs3 Tb2 Cs3 114.285(9) . 1_545
Cs3 Tb2 Cs3 105.223(6) 1_545 1_445
Cs3 Tb2 Cs3 112.890(9) 2_656 2_766
Cs3 Tb2 Cs3 67.110(9) . 2_766
Cs3 Tb2 Cs3 180.0 2_666 1_545
O6 Tb2 Cs3 101.86(6) 2_656 2_656
O6 Tb2 Cs3 61.19(10) 2_656 2_766
O6 Tb2 Cs3 125.06(10) 2_656 1_545
O6 Tb2 Cs3 78.14(6) . 2_656
O6 Tb2 Cs3 61.19(10) . 1_445
O6 Tb2 Cs3 78.14(6) 2_656 .
O6 Tb2 Cs3 54.94(10) . 1_545
O6 Tb2 Cs3 101.86(6) . .
O6 Tb2 Cs3 118.81(10) 2_656 1_445
O6 Tb2 Cs3 54.94(10) 2_656 2_666
O6 Tb2 Cs3 125.06(10) . 2_666
O6 Tb2 Cs3 118.81(10) . 2_766
O6 Tb2 O6 180.0 2_656 .
F1 Tb2 Cs3 140.45(9) 2_656 2_666
F1 Tb2 Cs3 134.18(9) 2_656 .
F1 Tb2 Cs3 39.55(9) . 2_666
F1 Tb2 Cs3 111.01(9) 2_656 1_445
F1 Tb2 Cs3 111.01(9) . 2_766
F1 Tb2 Cs3 68.99(9) 2_656 2_766
F1 Tb2 Cs3 134.18(9) . 2_656
F1 Tb2 Cs3 45.82(9) 2_656 2_656
F1 Tb2 Cs3 39.55(9) 2_656 1_545
F1 Tb2 Cs3 68.99(9) . 1_445
F1 Tb2 Cs3 140.45(9) . 1_545
F1 Tb2 Cs3 45.82(9) . .
F1 Tb2 O6 92.01(12) . .
F1 Tb2 O6 87.99(12) 2_656 .
F1 Tb2 O6 87.99(12) . 2_656
F1 Tb2 O6 92.01(12) 2_656 2_656
F1 Tb2 F1 180.0 2_656 .
F1 Tb2 F2 89.40(10) 2_656 .
F1 Tb2 F2 90.60(10) 2_656 2_656
F1 Tb2 F2 89.40(10) . 2_656
F1 Tb2 F2 90.60(10) . .
F2 Tb2 Cs3 108.92(9) 2_656 1_545
F2 Tb2 Cs3 46.43(9) 2_656 2_656
F2 Tb2 Cs3 143.41(9) . 1_445
F2 Tb2 Cs3 71.08(9) . 1_545
F2 Tb2 Cs3 133.57(9) 2_656 .
F2 Tb2 Cs3 71.08(9) 2_656 2_666
F2 Tb2 Cs3 133.57(9) . 2_656
F2 Tb2 Cs3 108.92(9) . 2_666
F2 Tb2 Cs3 36.59(9) . 2_766
F2 Tb2 Cs3 143.41(9) 2_656 2_766
F2 Tb2 Cs3 36.59(9) 2_656 1_445
F2 Tb2 Cs3 46.43(9) . .
F2 Tb2 O6 89.13(12) . 2_656
F2 Tb2 O6 90.87(12) . .
F2 Tb2 O6 89.13(12) 2_656 .
F2 Tb2 O6 90.87(12) 2_656 2_656
F2 Tb2 F2 180.00(17) 2_656 .
Si2 Cs1 Si3 97.179(17) 2_667 2_767
Si2 Cs1 Si4 97.178(17) 2_667 2_777
Si3 Cs1 Si4 95.803(17) 2_767 2_777
O1 Cs1 Si2 105.72(4) 2_777 2_667
O1 Cs1 Si3 71.22(4) 2_777 2_767
O1 Cs1 Si4 25.33(3) 2_777 2_777
O1 Cs1 O7 83.47(5) 2_777 2_767
O3 Cs1 Si2 25.92(4) 2_667 2_667
O3 Cs1 Si3 104.50(4) 2_667 2_767
O3 Cs1 Si4 71.81(4) 2_667 2_777
O3 Cs1 O1 84.47(5) 2_667 2_777
O3 Cs1 O7 83.53(5) 2_667 2_767
O5 Cs1 Si2 97.54(5) . 2_667
O5 Cs1 Si2 24.39(4) 2_667 2_667
O5 Cs1 Si3 165.07(5) . 2_767
O5 Cs1 Si3 103.63(5) 2_667 2_767
O5 Cs1 Si4 119.19(4) 2_667 2_777
O5 Cs1 Si4 84.84(5) . 2_777
O5 Cs1 O1 130.10(5) 2_667 2_777
O5 Cs1 O1 106.98(6) . 2_777
O5 Cs1 O3 89.91(6) . 2_667
O5 Cs1 O3 47.71(5) 2_667 2_667
O5 Cs1 O5 88.89(7) . 2_667
O5 Cs1 O7 78.49(6) 2_667 2_767
O5 Cs1 O7 167.12(6) . 2_767
O5 Cs1 O8 61.16(6) . 2_777
O5 Cs1 O8 137.91(6) 2_667 .
O5 Cs1 O8 116.02(7) 2_667 2_777
O5 Cs1 O8 79.82(7) . .
O5 Cs1 O9 141.50(6) . 2_767
O5 Cs1 O9 80.17(6) . .
O5 Cs1 O9 59.83(6) 2_667 .
O7 Cs1 Si2 71.92(4) 2_767 2_667
O7 Cs1 Si3 25.75(4) 2_767 2_767
O7 Cs1 Si4 103.48(4) 2_767 2_777
O8 Cs1 Si2 100.52(5) 2_777 2_667
O8 Cs1 Si2 162.13(5) . 2_667
O8 Cs1 Si3 85.39(5) . 2_767
O8 Cs1 Si3 118.25(4) 2_777 2_767
O8 Cs1 Si4 100.16(5) . 2_777
O8 Cs1 Si4 23.71(4) 2_777 2_777
O8 Cs1 O1 91.88(6) . 2_777
O8 Cs1 O1 47.06(5) 2_777 2_777
O8 Cs1 O3 75.16(6) 2_777 2_667
O8 Cs1 O3 167.62(6) . 2_667
O8 Cs1 O7 126.97(6) 2_777 2_767
O8 Cs1 O7 107.85(6) . 2_767
O8 Cs1 O8 93.69(6) 2_777 .
O8 Cs1 O9 78.25(6) . .
O8 Cs1 O9 141.33(6) 2_777 .
O9 Cs1 Si2 119.40(4) 2_767 2_667
O9 Cs1 Si2 83.88(4) . 2_667
O9 Cs1 Si3 23.70(4) 2_767 2_767
O9 Cs1 Si3 98.94(5) . 2_767
O9 Cs1 Si4 164.97(5) . 2_777
O9 Cs1 Si4 99.83(5) 2_767 2_777
O9 Cs1 O1 74.86(6) 2_767 2_777
O9 Cs1 O1 166.78(5) . 2_777
O9 Cs1 O3 128.04(6) 2_767 2_667
O9 Cs1 O3 106.98(6) . 2_667
O9 Cs1 O5 120.04(6) 2_767 2_667
O9 Cs1 O7 47.61(6) 2_767 2_767
O9 Cs1 O7 91.13(6) . 2_767
O9 Cs1 O8 61.70(6) 2_767 .
O9 Cs1 O8 116.95(7) 2_767 2_777
O9 Cs1 O9 92.58(6) 2_767 .
Si1 Cs2 Cs3 164.581(11) 1_565 1_445
Si1 Cs2 Si2 46.164(17) 1_565 .
Si1 Cs2 Si3 83.646(18) 1_565 1_455
Si2 Cs2 Cs3 143.562(15) . 1_445
Si2 Cs2 Si3 90.990(16) . 1_455
Si3 Cs2 Cs3 105.400(14) 1_455 1_445
O1 Cs2 Cs3 59.94(4) 1_445 1_445
O1 Cs2 Si1 135.45(4) 1_445 1_565
O1 Cs2 Si2 99.16(4) 1_445 .
O1 Cs2 Si3 67.68(3) 1_445 1_455
O2 Cs2 Cs3 55.79(4) 1_445 1_445
O2 Cs2 Si1 133.69(5) 1_445 1_565
O2 Cs2 Si2 88.28(5) 1_445 .
O2 Cs2 Si3 109.09(4) 1_445 1_455
O2 Cs2 O1 42.78(5) 1_445 1_445
O3 Cs2 Cs3 119.42(4) . 1_445
O3 Cs2 Si1 69.67(4) . 1_565
O3 Cs2 Si2 24.16(4) . .
O3 Cs2 Si3 100.98(4) . 1_455
O3 Cs2 O1 82.73(5) . 1_445
O3 Cs2 O2 64.27(6) . 1_445
O4 Cs2 Cs3 83.59(4) 1_455 1_445
O4 Cs2 Si1 102.80(4) 1_455 1_565
O4 Cs2 Si2 114.17(4) 1_455 .
O4 Cs2 Si3 23.57(4) 1_455 1_455
O4 Cs2 O1 61.85(5) 1_455 1_445
O4 Cs2 O2 104.10(6) 1_455 1_445
O4 Cs2 O3 120.45(6) 1_455 .
O7 Cs2 Cs3 129.03(4) 1_455 1_445
O7 Cs2 Si1 60.67(4) 1_455 1_565
O7 Cs2 Si2 71.28(4) 1_455 .
O7 Cs2 Si3 23.63(4) 1_455 1_455
O7 Cs2 O1 84.37(5) 1_455 1_445
O7 Cs2 O2 119.78(6) 1_455 1_445
O7 Cs2 O3 87.06(5) 1_455 .
O7 Cs2 O4 46.21(5) 1_455 1_455
O10 Cs2 Cs3 163.46(4) . 1_445
O10 Cs2 Si1 23.58(4) . 1_565
O10 Cs2 Si2 22.58(4) . .
O10 Cs2 Si3 87.41(5) . 1_455
O10 Cs2 O1 118.03(6) . 1_445
O10 Cs2 O2 110.51(6) . 1_445
O10 Cs2 O3 46.26(5) . .
O10 Cs2 O4 110.42(6) . 1_455
O10 Cs2 O7 64.21(6) . 1_455
F1 Cs2 Cs3 73.55(7) . 1_445
F1 Cs2 Si1 95.23(7) . 1_565
F1 Cs2 Si2 95.83(7) . .
F1 Cs2 Si3 169.40(7) . 1_455
F1 Cs2 O1 118.92(7) . 1_445
F1 Cs2 O2 79.30(7) . 1_445
F1 Cs2 O3 88.43(8) . .
F1 Cs2 O4 149.78(8) . 1_455
F1 Cs2 O7 155.49(8) . 1_455
F1 Cs2 O10 95.77(8) . .
F1 Cs2 F2 84.26(7) . 1_455
F2 Cs2 Cs3 73.90(7) 1_455 1_445
F2 Cs2 Si1 94.83(7) 1_455 1_565
F2 Cs2 Si2 140.94(7) 1_455 .
F2 Cs2 Si3 85.33(7) 1_455 1_455
F2 Cs2 O1 114.98(7) 1_455 1_445
F2 Cs2 O2 129.59(8) 1_455 1_445
F2 Cs2 O3 162.21(7) 1_455 .
F2 Cs2 O4 70.36(8) 1_455 1_455
F2 Cs2 O7 92.89(8) 1_455 1_455
F2 Cs2 O10 118.37(8) 1_455 .
Tb2 Cs3 Tb2 114.285(9) . 1_565
Tb2 Cs3 Cs2 84.368(6) . 2_666
Tb2 Cs3 Si4 113.820(13) . .
Cs2 Cs3 Tb2 66.279(7) 2_666 1_565
Cs2 Cs3 Tb2 68.316(7) 1_665 1_565
Cs2 Cs3 Tb2 175.774(8) 1_665 .
Cs2 Cs3 Cs2 99.816(7) 1_665 2_666
Cs2 Cs3 Si4 62.079(12) 1_665 .
Si4 Cs3 Tb2 118.820(13) . 1_565
Si4 Cs3 Cs2 152.239(15) . 2_666
O1 Cs3 Tb2 121.59(3) . .
O1 Cs3 Tb2 97.19(3) . 1_565
O1 Cs3 Cs2 54.26(3) . 1_665
O1 Cs3 Cs2 153.87(3) . 2_666
O1 Cs3 Si4 23.38(3) . .
O2 Cs3 Tb2 120.24(4) . 1_565
O2 Cs3 Tb2 123.61(4) . .
O2 Cs3 Cs2 53.07(4) . 1_665
O2 Cs3 Cs2 129.66(4) . 2_666
O2 Cs3 Si4 22.67(4) . .
O2 Cs3 O1 40.45(5) . .
O2 Cs3 O6 107.73(6) . 1_565
O6 Cs3 Tb2 111.96(4) 1_565 .
O6 Cs3 Tb2 30.33(3) 1_565 1_565
O6 Cs3 Cs2 95.57(3) 1_565 2_666
O6 Cs3 Cs2 68.42(4) 1_565 1_665
O6 Cs3 Si4 96.43(4) 1_565 .
O6 Cs3 O1 73.07(5) 1_565 .
F1 Cs3 Tb2 27.61(5) 2_666 1_565
F1 Cs3 Tb2 32.39(5) . .
F1 Cs3 Tb2 89.17(6) . 1_565
F1 Cs3 Tb2 95.05(6) 2_666 .
F1 Cs3 Cs2 147.01(5) . 1_665
F1 Cs3 Cs2 92.11(6) . 2_666
F1 Cs3 Cs2 88.53(6) 2_666 1_665
F1 Cs3 Cs2 41.53(5) 2_666 2_666
F1 Cs3 Si4 114.60(7) . .
F1 Cs3 Si4 146.01(6) 2_666 .
F1 Cs3 O1 108.39(7) . .
F1 Cs3 O1 124.79(6) 2_666 .
F1 Cs3 O2 141.05(7) 2_666 .
F1 Cs3 O2 134.86(8) . .
F1 Cs3 O6 79.94(7) . 1_565
F1 Cs3 O6 54.43(6) 2_666 1_565
F1 Cs3 F1 80.23(10) . 2_666
F1 Cs3 F2 63.87(6) . .
F1 Cs3 F2 119.33(10) . 2_766
F2 Cs3 Tb2 142.90(6) . 1_565
F2 Cs3 Tb2 32.50(6) . .
F2 Cs3 Tb2 94.04(7) 2_766 .
F2 Cs3 Tb2 98.74(7) 2_766 1_565
F2 Cs3 Cs2 146.24(6) . 1_665
F2 Cs3 Cs2 88.55(6) . 2_666
F2 Cs3 Cs2 88.75(6) 2_766 1_665
F2 Cs3 Cs2 41.77(6) 2_766 2_666
F2 Cs3 Si4 96.32(6) . .
F2 Cs3 Si4 113.14(6) 2_766 .
F2 Cs3 O1 129.58(7) 2_766 .
F2 Cs3 O1 114.71(7) . .
F2 Cs3 O2 91.17(7) 2_766 .
F2 Cs3 O2 96.73(7) . .
F2 Cs3 O6 143.72(7) . 1_565
F2 Cs3 O6 128.42(8) 2_766 1_565
F2 Cs3 F1 80.58(6) 2_766 2_666
F2 Cs3 F1 117.49(9) . 2_666
F2 Cs3 F2 75.87(10) . 2_766
Cs2 Si1 Cs2 121.84(2) 1_545 1_655
Cs2 Si1 Cs2 112.113(15) 1_655 .
Cs2 Si1 Cs2 120.95(2) 1_545 .
O2 Si1 Cs2 152.52(9) 1_445 1_655
O2 Si1 Cs2 46.82(8) 1_445 .
O2 Si1 Cs2 85.31(9) 1_445 1_545
O4 Si1 Cs2 45.13(8) . 1_655
O4 Si1 Cs2 79.95(9) . .
O4 Si1 Cs2 157.98(10) . 1_545
O4 Si1 O2 107.89(13) . 1_445
O4 Si1 O10 108.36(13) . 1_545
O6 Si1 Cs2 76.30(9) . 1_545
O6 Si1 Cs2 90.37(14) . .
O6 Si1 Cs2 81.49(14) . 1_655
O6 Si1 O2 111.87(18) . 1_445
O6 Si1 O4 112.94(14) . .
O6 Si1 O10 109.54(15) . 1_545
O10 Si1 Cs2 50.05(8) 1_545 1_545
O10 Si1 Cs2 90.79(9) 1_545 1_655
O10 Si1 Cs2 151.97(10) 1_545 .
O10 Si1 O2 105.95(12) 1_545 1_445
Cs1 Si2 Cs1 65.100(12) . 2_777
Cs1 Si2 Cs1 124.10(2) 2_667 2_777
Cs1 Si2 Cs1 71.160(15) 2_667 .
Cs1 Si2 Cs2 132.45(2) . .
Cs1 Si2 Cs2 67.512(14) 2_667 .
Cs2 Si2 Cs1 161.97(2) . 2_777
O1 Si2 Cs1 85.73(9) . .
O1 Si2 Cs1 47.84(8) . 2_777
O1 Si2 Cs1 155.17(9) . 2_667
O1 Si2 Cs2 127.92(9) . .
O1 Si2 O3 106.41(11) . .
O3 Si2 Cs1 139.29(8) . 2_777
O3 Si2 Cs1 84.71(9) . .
O3 Si2 Cs1 63.57(8) . 2_667
O3 Si2 Cs2 56.42(8) . .
O5 Si2 Cs1 56.80(10) . 2_667
O5 Si2 Cs1 47.24(10) . .
O5 Si2 Cs1 68.07(10) . 2_777
O5 Si2 Cs2 118.82(11) . .
O5 Si2 O1 113.21(14) . .
O5 Si2 O3 111.32(13) . .
O5 Si2 O10 114.73(14) . .
O10 Si2 Cs1 114.11(9) . 2_777
O10 Si2 Cs1 161.77(10) . .
O10 Si2 Cs1 97.27(9) . 2_667
O10 Si2 Cs2 48.06(9) . .
O10 Si2 O1 107.32(13) . .
O10 Si2 O3 103.05(12) . .
Cs1 Si3 Cs1 68.562(14) 2_767 .
Cs1 Si3 Cs2 66.995(12) 2_767 1_655
Cs2 Si3 Cs1 126.679(19) 1_655 .
O3 Si3 Cs1 81.25(9) . .
O3 Si3 Cs1 148.93(9) . 2_767
O3 Si3 Cs2 132.25(9) . 1_655
O3 Si3 O7 105.39(11) . .
O4 Si3 Cs1 103.05(9) . 2_767
O4 Si3 Cs1 166.30(10) . .
O4 Si3 Cs2 54.38(8) . 1_655
O4 Si3 O3 107.97(13) . .
O4 Si3 O7 103.32(12) . .
O7 Si3 Cs1 65.01(8) . 2_767
O7 Si3 Cs1 83.30(8) . .
O7 Si3 Cs2 51.90(8) . 1_655
O9 Si3 Cs1 52.37(9) . 2_767
O9 Si3 Cs1 51.34(10) . .
O9 Si3 Cs2 114.35(10) . 1_655
O9 Si3 O3 113.14(13) . .
O9 Si3 O4 114.99(14) . .
O9 Si3 O7 111.16(13) . .
Cs1 Si4 Cs1 68.790(14) 2_777 .
Cs1 Si4 Cs2 64.277(13) 2_777 1_665
Cs1 Si4 Cs2 127.50(2) . 1_665
Cs1 Si4 Cs3 117.11(2) 2_777 .
Cs1 Si4 Cs3 136.66(2) . .
Cs3 Si4 Cs2 57.324(11) . 1_665
O1 Si4 Cs1 63.16(8) . 2_777
O1 Si4 Cs1 82.53(9) . .
O1 Si4 Cs2 56.29(8) . 1_665
O1 Si4 Cs3 66.47(9) . .
O2 Si4 Cs1 166.20(10) . .
O2 Si4 Cs1 101.13(9) . 2_777
O2 Si4 Cs2 49.58(8) . 1_665
O2 Si4 Cs3 55.84(9) . .
O2 Si4 O1 101.66(12) . .
O2 Si4 O7 107.34(13) . .
O7 Si4 Cs1 83.75(8) . .
O7 Si4 Cs1 151.21(9) . 2_777
O7 Si4 Cs2 134.37(9) . 1_665
O7 Si4 Cs3 77.08(9) . .
O7 Si4 O1 106.02(11) . .
O8 Si4 Cs1 56.08(10) . 2_777
O8 Si4 Cs1 50.62(11) . .
O8 Si4 Cs2 113.17(11) . 1_665
O8 Si4 Cs3 169.90(11) . .
O8 Si4 O1 112.21(13) . .
O8 Si4 O2 116.16(15) . .
O8 Si4 O7 112.46(14) . .
Cs1 O1 Cs2 75.67(4) 2_777 1_665
Cs1 O1 Cs3 141.00(6) 2_777 .
Cs2 O1 Cs3 65.80(4) 1_665 .
Si2 O1 Cs1 111.45(10) . 2_777
Si2 O1 Cs2 128.77(10) . 1_665
Si2 O1 Cs3 97.66(10) . .
Si2 O1 Si4 128.19(14) . .
Si4 O1 Cs1 91.51(9) . 2_777
Si4 O1 Cs2 101.14(9) . 1_665
Si4 O1 Cs3 90.15(9) . .
Cs2 O2 Cs3 71.14(5) 1_665 .
Si1 O2 Cs2 112.56(10) 1_665 1_665
Si1 O2 Cs3 111.02(11) 1_665 .
Si4 O2 Cs2 108.90(10) . 1_665
Si4 O2 Cs3 101.49(10) . .
Si4 O2 Si1 133.46(15) . 1_665
Cs2 O3 Cs1 79.53(5) . 2_667
Si2 O3 Cs1 90.51(9) . 2_667
Si2 O3 Cs2 99.42(10) . .
Si3 O3 Cs1 114.99(11) . 2_667
Si3 O3 Cs2 126.60(11) . .
Si3 O3 Si2 129.47(14) . .
Si1 O4 Cs2 114.47(11) . 1_655
Si1 O4 Si3 140.02(15) . .
Si3 O4 Cs2 102.05(10) . 1_655
Tb1 O5 Cs1 102.65(8) . .
Tb1 O5 Cs1 100.17(9) . 2_667
Cs1 O5 Cs1 91.11(7) . 2_667
Si2 O5 Tb1 141.03(15) . .
Si2 O5 Cs1 98.81(11) . 2_667
Si2 O5 Cs1 110.69(12) . .
Tb2 O6 Cs3 94.73(10) . 1_545
Si1 O6 Tb2 142.24(15) . .
Si1 O6 Cs3 106.16(16) . 1_545
Cs2 O7 Cs1 80.02(5) 1_655 2_767
Si3 O7 Cs1 89.23(9) . 2_767
Si3 O7 Cs2 104.47(9) . 1_655
Si4 O7 Cs1 112.61(10) . 2_767
Si4 O7 Cs2 122.75(10) . 1_655
Si4 O7 Si3 130.02(14) . .
Tb1 O8 Cs1 96.34(8) 1_655 .
Tb1 O8 Cs1 97.48(8) 1_655 2_777
Cs1 O8 Cs1 86.31(6) 2_777 .
Si4 O8 Tb1 151.11(16) . 1_655
Si4 O8 Cs1 100.21(12) . 2_777
Si4 O8 Cs1 107.39(12) . .
Tb1 O9 Cs1 97.34(8) 1_545 .
Tb1 O9 Cs1 100.38(8) 1_545 2_767
Cs1 O9 Cs1 87.42(6) 2_767 .
Si3 O9 Tb1 146.31(15) . 1_545
Si3 O9 Cs1 106.65(12) . .
Si3 O9 Cs1 103.93(11) . 2_767
Si1 O10 Cs2 106.37(10) 1_565 .
Si2 O10 Cs2 109.35(10) . .
Si2 O10 Si1 144.27(16) . 1_565
Tb2 F1 Cs2 138.63(14) . .
Tb2 F1 Cs3 112.84(12) . 2_666
Tb2 F1 Cs3 101.80(11) . .
Cs2 F1 Cs3 94.45(8) . 2_666
Cs2 F1 Cs3 103.49(9) . .
Cs3 F1 Cs3 99.77(10) . 2_666
Tb2 F2 Cs2 133.42(14) . 1_655
Tb2 F2 Cs3 117.26(13) . 2_766
Tb2 F2 Cs3 101.08(12) . .
Cs2 F2 Cs3 95.09(9) 1_655 2_766
Cs2 F2 Cs3 102.29(10) 1_655 .
Cs3 F2 Cs3 104.13(10) . 2_766

loop_
_geom_bond_atom_site_label_1
_geom_bond_atom_site_label_2
_geom_bond_distance
_geom_bond_site_symmetry_2
Tb1 Cs1 4.1621(3) 1_455
Tb1 Cs1 4.2213(2) 1_565
Tb1 Cs1 4.2213(2) 2_667
Tb1 Cs1 4.1621(3) 2_777
Tb1 Cs1 4.1958(3) .
Tb1 Cs1 4.1959(3) 2_677
Tb1 O5 2.265(2) 2_677
Tb1 O5 2.265(2) .
Tb1 O8 2.274(2) 2_777
Tb1 O8 2.274(2) 1_455
Tb1 O9 2.279(2) 2_667
Tb1 O9 2.279(2) 1_565
Tb2 Cs3 4.4244(4) 1_545
Tb2 Cs3 4.0659(3) .
Tb2 Cs3 4.4244(4) 2_666
Tb2 Cs3 4.0659(3) 2_656
Tb2 Cs3 4.4904(4) 2_766
Tb2 Cs3 4.4904(4) 1_445
Tb2 O6 2.242(2) .
Tb2 O6 2.242(2) 2_656
Tb2 F1 2.225(3) 2_656
Tb2 F1 2.225(3) .
Tb2 F2 2.226(3) .
Tb2 F2 2.226(3) 2_656
Cs1 Si2 3.7608(8) 2_667
Cs1 Si3 3.7940(8) 2_767
Cs1 Si4 3.8458(8) 2_777
Cs1 O1 3.433(2) 2_777
Cs1 O3 3.368(2) 2_667
Cs1 O5 3.070(3) .
Cs1 O5 3.184(3) 2_667
Cs1 O7 3.439(2) 2_767
Cs1 O8 3.243(3) 2_777
Cs1 O8 3.244(3) .
Cs1 O9 3.274(3) .
Cs1 O9 3.096(3) 2_767
Cs2 Cs3 4.0076(3) 1_445
Cs2 Si1 3.9099(7) 1_565
Cs2 Si2 3.9623(8) .
Cs2 Si3 3.9824(8) 1_455
Cs2 O1 3.567(2) 1_445
Cs2 O2 3.385(2) 1_445
Cs2 O3 3.346(2) .
Cs2 O4 3.310(2) 1_455
Cs2 O7 3.236(2) 1_455
Cs2 O10 3.124(2) .
Cs2 F1 2.917(3) .
Cs2 F2 2.933(3) 1_455
Cs3 Tb2 4.4243(4) 1_565
Cs3 Cs2 4.0076(3) 1_665
Cs3 Cs2 4.3860(4) 2_666
Cs3 Si4 4.1478(8) .
Cs3 O1 3.803(2) .
Cs3 O2 3.502(3) .
Cs3 O6 3.634(4) 1_565
Cs3 F1 3.057(3) 2_666
Cs3 F1 2.979(4) .
Cs3 F2 3.002(4) .
Cs3 F2 3.011(3) 2_766
Si1 Cs2 3.9098(7) 1_545
Si1 Cs2 4.2514(10) 1_655
Si1 O2 1.635(2) 1_445
Si1 O4 1.628(2) .
Si1 O6 1.565(2) .
Si1 O10 1.630(2) 1_545
Si2 Cs1 4.3104(8) 2_777
Si2 Cs1 3.7607(8) 2_667
Si2 O1 1.638(2) .
Si2 O3 1.644(2) .
Si2 O5 1.571(2) .
Si2 O10 1.613(2) .
Si3 Cs1 3.7940(8) 2_767
Si3 Cs2 3.9824(8) 1_655
Si3 O3 1.642(2) .
Si3 O4 1.628(2) .
Si3 O7 1.649(2) .
Si3 O9 1.571(2) .
Si4 Cs1 3.8459(8) 2_777
Si4 Cs2 4.2069(8) 1_665
Si4 O1 1.646(2) .
Si4 O2 1.631(2) .
Si4 O7 1.643(2) .
Si4 O8 1.571(3) .
O1 Cs1 3.433(2) 2_777
O1 Cs2 3.567(2) 1_665
O2 Cs2 3.385(2) 1_665
O2 Si1 1.635(2) 1_665
O3 Cs1 3.368(2) 2_667
O4 Cs2 3.310(2) 1_655
O5 Cs1 3.184(3) 2_667
O6 Cs3 3.634(4) 1_545
O7 Cs1 3.439(2) 2_767
O7 Cs2 3.236(2) 1_655
O8 Tb1 2.274(2) 1_655
O8 Cs1 3.243(3) 2_777
O9 Tb1 2.279(2) 1_545
O9 Cs1 3.096(3) 2_767
O10 Si1 1.630(2) 1_565
F1 Cs3 3.057(3) 2_666
F2 Cs2 2.933(3) 1_655
F2 Cs3 3.011(3) 2_766

loop_
_twin_individual_id
_twin_individual_mass_fraction_refined
1 0.7102(8)
2 0.2898(8)
